data_4105049
loop_
_publ_author_name
'Charles L. Perrin'
'Jonathan S. Lau'
'Yeong-Joon Kim'
'Phaneendrasai Karri'
'Curtis Moore'
'Arnold L. Rheingold'

_publ_section_title
;
 Asymmetry of the "Strongest" OHO Hydrogen Bond, in the Monoanion of
 (\+-)-\a,\a'-Di-tert-butylsuccinate
;
_journal_name_full 'Journal of the American Chemical Society'
_journal_page_first 13548
_journal_page_last 13554
_journal_paper_doi 10.1021/ja905806h
_journal_volume 131
_journal_year 2009
_chemical_formula_sum 'C28 H57 O4 P'
_chemical_formula_weight 488.71
_chemical_name_systematic
; 
 ? 
;
_space_group_IT_number 14
_symmetry_cell_setting monoclinic
_symmetry_space_group_name_Hall '-P 2yn'
_symmetry_space_group_name_H-M 'P 1 21/n 1'
_atom_sites_solution_hydrogens geom
_atom_sites_solution_primary direct
_atom_sites_solution_secondary difmap
_audit_creation_method SHELXL-97
_cell_angle_alpha 90.00
_cell_angle_beta 96.1360(10)
_cell_angle_gamma 90.00
_cell_formula_units_Z 4
_cell_length_a 13.0862(11)
_cell_length_b 15.4546(13)
_cell_length_c 15.2946(13)
_cell_measurement_reflns_used 6271
_cell_measurement_temperature 123(2)
_cell_measurement_theta_max 23.66
_cell_measurement_theta_min 2.35
_cell_volume 3075.5(4)
_computing_cell_refinement 'Bruker SMART'
_computing_data_collection 'Bruker SMART'
_computing_data_reduction 'Bruker SAINT'
_computing_molecular_graphics 'Bruker SHELXTL'
_computing_publication_material 'Bruker SHELXTL'
_computing_structure_refinement 'SHELXL-97 (Sheldrick, 2008)'
_computing_structure_solution 'Bruker SHELXTL'
_diffrn_ambient_temperature 123(2)
_diffrn_measured_fraction_theta_full 0.997
_diffrn_measured_fraction_theta_max 0.996
_diffrn_measurement_device_type 'CCD area detector'
_diffrn_measurement_method 'phi and omega scans'
_diffrn_radiation_monochromator graphite
_diffrn_radiation_source 'fine-focus sealed tube'
_diffrn_radiation_type MoK\a
_diffrn_radiation_wavelength 0.71073
_diffrn_reflns_av_R_equivalents 0.0398
_diffrn_reflns_av_sigmaI/netI 0.0399
_diffrn_reflns_limit_h_max 15
_diffrn_reflns_limit_h_min -16
_diffrn_reflns_limit_k_max 19
_diffrn_reflns_limit_k_min -17
_diffrn_reflns_limit_l_max 14
_diffrn_reflns_limit_l_min -18
_diffrn_reflns_number 27881
_diffrn_reflns_theta_full 25.00
_diffrn_reflns_theta_max 26.00
_diffrn_reflns_theta_min 1.88
_exptl_absorpt_coefficient_mu 0.117
_exptl_absorpt_correction_T_max 0.9884
_exptl_absorpt_correction_T_min 0.9439
_exptl_absorpt_correction_type multi-scan
_exptl_absorpt_process_details SADABS
_exptl_crystal_colour colourless
_exptl_crystal_density_diffrn 1.055
_exptl_crystal_description PLATE
_exptl_crystal_F_000 1088
_exptl_crystal_size_max 0.50
_exptl_crystal_size_mid 0.20
_exptl_crystal_size_min 0.10
_refine_diff_density_max 1.062
_refine_diff_density_min -0.465
_refine_diff_density_rms 0.066
_refine_ls_extinction_method none
_refine_ls_goodness_of_fit_ref 1.051
_refine_ls_hydrogen_treatment mixed
_refine_ls_matrix_type full
_refine_ls_number_parameters 463
_refine_ls_number_reflns 6016
_refine_ls_number_restraints 4
_refine_ls_restrained_S_all 1.060
_refine_ls_R_factor_all 0.1566
_refine_ls_R_factor_gt 0.1038
_refine_ls_shift/su_max 0.590
_refine_ls_shift/su_mean 0.013
_refine_ls_structure_factor_coef Fsqd
_refine_ls_weighting_details 'calc w=1/[\s^2^(Fo^2^)+(0.1748P)^2^+3.2518P] where P=(Fo^2^+2Fc^2^)/3'
_refine_ls_weighting_scheme calc
_refine_ls_wR_factor_gt 0.2888
_refine_ls_wR_factor_ref 0.3390
_reflns_number_gt 3510
_reflns_number_total 6016
_reflns_threshold_expression >2\s(I)
_cod_data_source_file ja905806h_si_002_3.cif
_cod_data_source_block "'tetrabutylphosphonium_a,a'-di-tert-butylsuccinate'"
_cod_database_code 4105049

loop_
_symmetry_equiv_pos_as_xyz
'x, y, z'
'-x+1/2, y+1/2, -z+1/2'
'-x, -y, -z'
'x-1/2, -y-1/2, z-1/2'

loop_
_atom_site_label
_atom_site_type_symbol
_atom_site_fract_x
_atom_site_fract_y
_atom_site_fract_z
_atom_site_U_iso_or_equiv
_atom_site_adp_type
_atom_site_occupancy
_atom_site_symmetry_multiplicity
_atom_site_calc_flag
_atom_site_refinement_flags
_atom_site_disorder_assembly
_atom_site_disorder_group
C1 C 0.643(2) 0.137(2) 0.3506(15) 0.057(5) Uani 0.50 1 d P A 1
C2 C 0.5838(10) 0.1411(8) 0.4308(8) 0.054(3) Uani 0.50 1 d P A 1
H2 H 0.5979 0.0851 0.4627 0.065 Uiso 0.50 1 calc PR A 1
C3 C 0.6110(9) 0.2103(6) 0.4970(6) 0.061(2) Uani 0.50 1 d P A 1
H3 H 0.5660 0.1995 0.5448 0.073 Uiso 0.50 1 calc PR A 1
C4 C 0.5828(12) 0.3016(15) 0.4633(16) 0.062(5) Uani 0.50 1 d P A 1
C5 C 0.7201(4) 0.1908(4) 0.5385(4) 0.0776(15) Uani 1 1 d . . .
C6 C 0.7920(15) 0.1065(19) 0.5444(17) 0.120(9) Uani 0.50 1 d P A 1
H6A H 0.8530 0.1171 0.5860 0.180 Uiso 0.50 1 calc PR A 1
H6B H 0.8132 0.0938 0.4862 0.180 Uiso 0.50 1 calc PR A 1
H6C H 0.7537 0.0572 0.5646 0.180 Uiso 0.50 1 calc PR A 1
C7 C 0.6737(8) 0.1976(7) 0.6214(6) 0.065(2) Uani 0.50 1 d P A 1
H7A H 0.7276 0.2089 0.6696 0.097 Uiso 0.50 1 calc PR A 1
H7B H 0.6386 0.1434 0.6325 0.097 Uiso 0.50 1 calc PR A 1
H7C H 0.6240 0.2453 0.6174 0.097 Uiso 0.50 1 calc PR A 1
C8 C 0.7725(14) 0.258(2) 0.5058(19) 0.111(8) Uani 0.50 1 d P A 1
H8A H 0.8045 0.2931 0.5545 0.166 Uiso 0.50 1 calc PR A 1
H8B H 0.7248 0.2937 0.4676 0.166 Uiso 0.50 1 calc PR A 1
H8C H 0.8259 0.2350 0.4718 0.166 Uiso 0.50 1 calc PR A 1
C9 C 0.4583(11) 0.1392(10) 0.3943(8) 0.066(3) Uani 0.50 1 d P A 1
C10 C 0.442(3) 0.208(3) 0.321(3) 0.132(14) Uani 0.50 1 d P A 1
H10A H 0.4433 0.2656 0.3472 0.198 Uiso 0.50 1 calc PR A 1
H10B H 0.3760 0.1980 0.2861 0.198 Uiso 0.50 1 calc PR A 1
H10C H 0.4976 0.2031 0.2827 0.198 Uiso 0.50 1 calc PR A 1
C11 C 0.3990(8) 0.1334(11) 0.4702(9) 0.092(4) Uani 0.50 1 d P A 1
H11A H 0.4074 0.1870 0.5044 0.138 Uiso 0.50 1 calc PR A 1
H11B H 0.4239 0.0844 0.5072 0.138 Uiso 0.50 1 calc PR A 1
H11C H 0.3262 0.1250 0.4497 0.138 Uiso 0.50 1 calc PR A 1
C12 C 0.4436(12) 0.0503(9) 0.3446(10) 0.107(4) Uani 0.50 1 d P A 1
H12A H 0.3719 0.0445 0.3193 0.160 Uiso 0.50 1 calc PR A 1
H12B H 0.4609 0.0029 0.3861 0.160 Uiso 0.50 1 calc PR A 1
H12C H 0.4888 0.0481 0.2976 0.160 Uiso 0.50 1 calc PR A 1
C13 C 0.8592(4) -0.0428(3) 0.2680(3) 0.0583(11) Uani 1 1 d . . .
H13A H 0.7849 -0.0334 0.2713 0.070 Uiso 1 1 calc R . .
H13B H 0.8663 -0.0982 0.2368 0.070 Uiso 1 1 calc R . .
C14 C 0.9103(3) -0.0531(3) 0.3608(3) 0.0614(12) Uani 1 1 d . . .
H14A H 0.9840 -0.0667 0.3588 0.074 Uiso 1 1 calc R . .
H14B H 0.9059 0.0022 0.3927 0.074 Uiso 1 1 calc R . .
C15 C 0.8614(4) -0.1238(3) 0.4100(3) 0.0663(12) Uani 1 1 d . . .
H15A H 0.8674 -0.1791 0.3783 0.080 Uiso 1 1 calc R . .
H15B H 0.7873 -0.1108 0.4100 0.080 Uiso 1 1 calc R . .
C16 C 0.9088(4) -0.1348(4) 0.5046(4) 0.0826(16) Uani 1 1 d . . .
H16A H 0.9811 -0.1514 0.5052 0.124 Uiso 1 1 calc R . .
H16B H 0.8717 -0.1800 0.5331 0.124 Uiso 1 1 calc R . .
H16C H 0.9040 -0.0801 0.5363 0.124 Uiso 1 1 calc R . .
C17 C 0.9034(4) 0.1423(3) 0.2619(3) 0.0731(14) Uani 1 1 d . . .
H17A H 0.8360 0.1476 0.2853 0.088 Uiso 1 1 calc R . .
H17B H 0.9566 0.1388 0.3129 0.088 Uiso 1 1 calc R . .
C18 C 0.9220(4) 0.2243(3) 0.2105(4) 0.0840(17) Uani 1 1 d D . .
H18A H 0.9860 0.2177 0.1821 0.101 Uiso 1 1 calc R . .
H18B H 0.8645 0.2325 0.1637 0.101 Uiso 1 1 calc R . .
C19 C 0.9307(8) 0.3035(4) 0.2697(6) 0.163(5) Uani 1 1 d D . .
H19A H 0.8652 0.3094 0.2961 0.196 Uiso 1 1 calc R . .
H19B H 0.9850 0.2918 0.3184 0.196 Uiso 1 1 calc R . .
C20 C 0.9521(9) 0.3826(6) 0.2337(7) 0.167(4) Uani 1 1 d D . .
H20A H 1.0189 0.3799 0.2103 0.250 Uiso 1 1 calc R . .
H20B H 0.9541 0.4274 0.2792 0.250 Uiso 1 1 calc R . .
H20C H 0.8985 0.3967 0.1861 0.250 Uiso 1 1 calc R . .
C21 C 0.8162(6) 0.0479(3) 0.1017(3) 0.097(2) Uani 1 1 d . . .
H21A H 0.8439 0.0886 0.0601 0.116 Uiso 1 1 calc R . .
H21B H 0.8117 -0.0099 0.0738 0.116 Uiso 1 1 calc R . .
C22 C 0.7010(5) 0.0793(6) 0.1193(5) 0.115(2) Uani 1 1 d . . .
H22A H 0.6713 0.0354 0.1563 0.137 Uiso 1 1 calc R . .
H22B H 0.7071 0.1340 0.1532 0.137 Uiso 1 1 calc R . .
C23 C 0.6339(7) 0.0923(7) 0.0451(7) 0.151(4) Uani 1 1 d . . .
H23A H 0.6312 0.0395 0.0083 0.181 Uiso 1 1 calc R . .
H23B H 0.6590 0.1405 0.0105 0.181 Uiso 1 1 calc R . .
C24 C 0.5343(7) 0.1118(6) 0.0666(6) 0.126(3) Uani 1 1 d . . .
H24A H 0.5104 0.0652 0.1029 0.189 Uiso 1 1 calc R . .
H24B H 0.4874 0.1173 0.0125 0.189 Uiso 1 1 calc R . .
H24C H 0.5358 0.1664 0.0993 0.189 Uiso 1 1 calc R . .
C25 C 1.0226(4) 0.0187(4) 0.1642(4) 0.0930(19) Uani 1 1 d D . .
H25A H 1.0097 -0.0288 0.1210 0.112 Uiso 1 1 calc R . .
H25B H 1.0417 0.0700 0.1308 0.112 Uiso 1 1 calc R . .
C26 C 1.1156(5) -0.0061(9) 0.2223(6) 0.235(8) Uani 1 1 d D C .
H26A H 1.0979 -0.0564 0.2578 0.282 Uiso 1 1 calc R . .
H26B H 1.1331 0.0423 0.2636 0.282 Uiso 1 1 calc R . .
C27 C 1.2113(5) -0.0288(7) 0.1792(6) 0.127(3) Uani 1 1 d D . .
H27A H 1.2638 -0.0527 0.2241 0.153 Uiso 0.50 1 calc PR B 1
H27B H 1.1941 -0.0741 0.1342 0.153 Uiso 0.50 1 calc PR B 1
H27C H 1.2078 0.0093 0.1285 0.153 Uiso 0.50 1 d PR B 2
H27D H 1.2670 -0.0063 0.2198 0.153 Uiso 0.50 1 d PR B 2
C28 C 1.2489(9) 0.0372(13) 0.1426(8) 0.122(6) Uani 0.50 1 d P C 1
H28A H 1.2090 0.0485 0.0859 0.183 Uiso 0.50 1 calc PR C 1
H28B H 1.3206 0.0255 0.1334 0.183 Uiso 0.50 1 calc PR C 1
H28C H 1.2460 0.0879 0.1808 0.183 Uiso 0.50 1 calc PR C 1
C1B C 0.670(2) 0.1377(17) 0.3774(14) 0.052(5) Uani 0.50 1 d P A 2
C2B C 0.6271(9) 0.1547(7) 0.4655(7) 0.047(3) Uani 0.50 1 d P A 2
H2B H 0.6082 0.0965 0.4875 0.057 Uiso 0.50 1 calc PR A 2
C3B C 0.5261(6) 0.2098(4) 0.4609(5) 0.0395(16) Uani 0.50 1 d P A 2
H3B H 0.5067 0.2065 0.5223 0.047 Uiso 0.50 1 calc PR A 2
C4B C 0.5376(13) 0.3076(14) 0.4461(16) 0.065(5) Uani 0.50 1 d P A 2
C6B C 0.7542(14) 0.1070(14) 0.5681(13) 0.096(5) Uani 0.50 1 d P A 2
H6B1 H 0.8139 0.1128 0.6121 0.144 Uiso 0.50 1 calc PR A 2
H6B2 H 0.7734 0.0733 0.5181 0.144 Uiso 0.50 1 calc PR A 2
H6B3 H 0.6987 0.0773 0.5943 0.144 Uiso 0.50 1 calc PR A 2
C7B C 0.7286(13) 0.2541(12) 0.6311(8) 0.116(5) Uani 0.50 1 d P A 2
H7B1 H 0.7226 0.3152 0.6141 0.174 Uiso 0.50 1 calc PR A 2
H7B2 H 0.7950 0.2443 0.6657 0.174 Uiso 0.50 1 calc PR A 2
H7B3 H 0.6730 0.2390 0.6665 0.174 Uiso 0.50 1 calc PR A 2
C8B C 0.8089(14) 0.2437(18) 0.495(2) 0.102(7) Uani 0.50 1 d P A 2
H8B1 H 0.7851 0.3027 0.4815 0.152 Uiso 0.50 1 calc PR A 2
H8B2 H 0.8242 0.2146 0.4414 0.152 Uiso 0.50 1 calc PR A 2
H8B3 H 0.8711 0.2457 0.5371 0.152 Uiso 0.50 1 calc PR A 2
C9B C 0.4304(14) 0.1785(8) 0.4060(10) 0.074(4) Uani 0.50 1 d P A 2
C10B C 0.428(3) 0.184(3) 0.3089(18) 0.110(10) Uani 0.50 1 d P A 2
H10D H 0.4440 0.2429 0.2919 0.166 Uiso 0.50 1 calc PR A 2
H10E H 0.3597 0.1675 0.2815 0.166 Uiso 0.50 1 calc PR A 2
H10F H 0.4794 0.1439 0.2892 0.166 Uiso 0.50 1 calc PR A 2
C11B C 0.4091(14) 0.0816(9) 0.4279(9) 0.100(5) Uani 0.50 1 d P A 2
H11D H 0.4685 0.0463 0.4168 0.150 Uiso 0.50 1 calc PR A 2
H11E H 0.3481 0.0614 0.3907 0.150 Uiso 0.50 1 calc PR A 2
H11F H 0.3972 0.0766 0.4899 0.150 Uiso 0.50 1 calc PR A 2
C12B C 0.3368(8) 0.2297(8) 0.4231(9) 0.092(4) Uani 0.50 1 d P A 2
H12D H 0.3226 0.2210 0.4841 0.138 Uiso 0.50 1 calc PR A 2
H12E H 0.2776 0.2102 0.3832 0.138 Uiso 0.50 1 calc PR A 2
H12F H 0.3491 0.2913 0.4130 0.138 Uiso 0.50 1 calc PR A 2
C28B C 1.252(2) -0.1118(19) 0.1485(19) 0.238(14) Uani 0.50 1 d P C 2
H28D H 1.2619 -0.1526 0.1977 0.358 Uiso 0.50 1 calc PR C 2
H28E H 1.3182 -0.1015 0.1255 0.358 Uiso 0.50 1 calc PR C 2
H28F H 1.2034 -0.1362 0.1018 0.358 Uiso 0.50 1 calc PR C 2
O1 O 0.674(2) 0.0634(19) 0.3309(13) 0.082(6) Uani 0.50 1 d P A 1
O2 O 0.664(4) 0.203(2) 0.311(4) 0.088(12) Uani 0.50 1 d P A 1
O3 O 0.6123(18) 0.3330(12) 0.3956(14) 0.055(3) Uani 0.50 1 d P A 1
O4 O 0.5419(12) 0.3564(18) 0.5111(18) 0.077(5) Uani 0.50 1 d P A 1
O1B O 0.699(2) 0.0676(18) 0.3594(12) 0.070(4) Uani 0.50 1 d P A 2
O2B O 0.674(4) 0.207(3) 0.324(4) 0.074(8) Uani 0.50 1 d P A 2
O3B O 0.586(2) 0.3219(16) 0.3740(16) 0.097(8) Uani 0.50 1 d P A 2
O4B O 0.4986(12) 0.3562(17) 0.4934(17) 0.079(5) Uani 0.50 1 d P A 2
P1 P 0.90461(9) 0.04263(8) 0.20152(7) 0.0569(4) Uani 1 1 d . . .
H1O H 0.638(5) 0.263(5) 0.344(4) 0.095(18) Uiso 1 1 d . . .

loop_
_atom_site_aniso_label
_atom_site_aniso_U_11
_atom_site_aniso_U_22
_atom_site_aniso_U_33
_atom_site_aniso_U_23
_atom_site_aniso_U_13
_atom_site_aniso_U_12
C1 0.060(12) 0.065(9) 0.048(12) -0.013(10) 0.018(8) -0.007(8)
C2 0.074(8) 0.045(6) 0.048(7) 0.007(5) 0.023(5) 0.001(5)
C3 0.086(8) 0.056(6) 0.046(5) 0.009(4) 0.033(5) -0.002(5)
C4 0.076(11) 0.045(7) 0.072(10) -0.003(6) 0.038(10) 0.013(8)
C5 0.055(3) 0.104(4) 0.078(3) 0.013(3) 0.029(3) 0.009(3)
C6 0.084(13) 0.149(17) 0.136(16) 0.009(12) 0.054(11) 0.029(12)
C7 0.061(6) 0.076(6) 0.058(6) -0.018(5) 0.009(5) -0.004(5)
C8 0.055(12) 0.16(2) 0.116(13) 0.015(12) 0.016(11) -0.055(14)
C9 0.080(8) 0.080(9) 0.036(5) 0.001(6) -0.002(5) -0.027(7)
C10 0.092(14) 0.13(2) 0.16(3) 0.037(17) -0.061(13) -0.014(17)
C11 0.047(6) 0.135(12) 0.095(9) 0.019(9) 0.009(6) -0.011(7)
C12 0.116(11) 0.107(10) 0.098(10) -0.006(8) 0.015(8) -0.047(8)
C13 0.074(3) 0.055(2) 0.051(2) -0.0075(19) 0.030(2) -0.003(2)
C14 0.059(3) 0.073(3) 0.056(3) 0.011(2) 0.020(2) 0.004(2)
C15 0.080(3) 0.067(3) 0.056(3) 0.010(2) 0.022(2) -0.001(2)
C16 0.076(3) 0.098(4) 0.075(3) 0.022(3) 0.015(3) 0.002(3)
C17 0.093(4) 0.071(3) 0.061(3) -0.014(2) 0.038(3) -0.027(3)
C18 0.099(4) 0.061(3) 0.103(4) -0.008(3) 0.066(3) -0.009(3)
C19 0.248(10) 0.066(4) 0.209(9) -0.015(5) 0.181(9) -0.033(5)
C20 0.204(10) 0.129(7) 0.183(9) -0.013(7) 0.094(8) 0.039(7)
C21 0.192(7) 0.053(3) 0.050(3) 0.006(2) 0.026(4) 0.011(3)
C22 0.079(4) 0.172(7) 0.092(5) -0.003(5) 0.011(4) -0.019(5)
C23 0.128(7) 0.175(8) 0.157(8) 0.061(7) 0.045(7) 0.067(6)
C24 0.134(7) 0.127(6) 0.123(6) 0.001(5) 0.043(5) 0.014(5)
C25 0.090(4) 0.093(4) 0.106(4) 0.029(3) 0.056(4) 0.008(3)
C26 0.081(6) 0.389(19) 0.243(13) 0.201(14) 0.054(7) 0.005(8)
C27 0.066(4) 0.154(7) 0.166(8) 0.045(6) 0.028(4) 0.010(4)
C28 0.066(7) 0.232(19) 0.070(7) -0.010(10) 0.018(6) -0.045(10)
C1B 0.075(15) 0.038(6) 0.047(12) 0.000(8) 0.022(8) 0.010(8)
C2B 0.070(8) 0.033(5) 0.045(6) -0.008(5) 0.031(5) 0.001(5)
C3B 0.051(5) 0.035(3) 0.036(4) -0.002(3) 0.020(4) 0.000(3)
C4B 0.094(13) 0.035(5) 0.075(11) 0.011(6) 0.054(12) 0.022(10)
C6B 0.079(11) 0.105(11) 0.095(12) 0.019(10) -0.027(9) -0.011(10)
C7B 0.132(13) 0.148(14) 0.066(8) -0.035(9) 0.001(8) 0.033(11)
C8B 0.042(10) 0.092(10) 0.175(19) 0.020(10) 0.032(10) -0.020(9)
C9B 0.113(12) 0.048(7) 0.066(8) 0.000(6) 0.032(7) -0.004(6)
C10B 0.13(2) 0.13(2) 0.064(10) 0.039(11) -0.019(11) -0.047(14)
C11B 0.147(13) 0.072(8) 0.077(9) -0.002(7) -0.002(8) -0.045(8)
C12B 0.050(6) 0.106(9) 0.120(10) 0.020(8) 0.011(6) 0.009(6)
C28B 0.26(3) 0.22(3) 0.23(3) 0.15(2) 0.01(2) 0.03(3)
O1 0.116(15) 0.053(6) 0.082(13) -0.034(10) 0.037(10) -0.008(8)
O2 0.16(3) 0.050(11) 0.072(16) -0.014(10) 0.076(16) -0.016(12)
O3 0.097(7) 0.024(5) 0.050(7) -0.003(5) 0.034(5) -0.008(5)
O4 0.094(11) 0.058(5) 0.087(10) -0.016(6) 0.047(10) 0.009(9)
O1B 0.094(11) 0.058(9) 0.061(9) -0.015(7) 0.024(7) 0.018(8)
O2B 0.104(12) 0.059(16) 0.068(14) 0.012(10) 0.057(9) 0.009(10)
O3B 0.18(2) 0.039(6) 0.087(15) -0.011(7) 0.080(13) -0.020(9)
O4B 0.106(12) 0.056(5) 0.085(11) -0.011(6) 0.054(11) 0.009(10)
P1 0.0699(8) 0.0593(7) 0.0465(6) -0.0012(5) 0.0290(5) 0.0012(5)

loop_
_atom_type_symbol
_atom_type_description
_atom_type_scat_dispersion_real
_atom_type_scat_dispersion_imag
_atom_type_scat_source
C C 0.0033 0.0016 'International Tables Vol C Tables 4.2.6.8 and 6.1.1.4'
H H 0.0000 0.0000 'International Tables Vol C Tables 4.2.6.8 and 6.1.1.4'
O O 0.0106 0.0060 'International Tables Vol C Tables 4.2.6.8 and 6.1.1.4'
P P 0.1023 0.0942 'International Tables Vol C Tables 4.2.6.8 and 6.1.1.4'

loop_
_geom_angle_atom_site_label_1
_geom_angle_atom_site_label_2
_geom_angle_atom_site_label_3
_geom_angle
O2 C1 O1 123(3)
O2 C1 C2 121(3)
O1 C1 C2 116(3)
C3 C2 C1 118.3(14)
C3 C2 C9 113.1(10)
C1 C2 C9 107.2(11)
C3 C2 H2 105.7
C1 C2 H2 105.8
C9 C2 H2 105.7
C2 C3 C5 106.6(8)
C2 C3 C4 113.7(12)
C5 C3 C4 120.1(10)
C2 C3 H3 105.1
C5 C3 H3 105.1
C4 C3 H3 105.1
O3 C4 O4 114(2)
O3 C4 C3 123.6(18)
O4 C4 C3 121(2)
C8 C5 C6B 130.7(13)
C8 C5 C7 122.2(14)
C6B C5 C7 86.3(10)
C8 C5 C3 100.5(12)
C6B C5 C3 123.8(9)
C7 C5 C3 83.7(6)
C8 C5 C6 108.8(13)
C6B C5 C6 23.6(10)
C7 C5 C6 107.7(10)
C3 C5 C6 134.4(12)
C8 C5 C8B 19.5(17)
C6B C5 C8B 111.9(12)
C7 C5 C8B 134.3(14)
C3 C5 C8B 114.3(11)
C6 C5 C8B 89.4(12)
C8 C5 C2B 111.7(13)
C6B C5 C2B 95.2(9)
C7 C5 C2B 105.3(6)
C3 C5 C2B 37.0(5)
C6 C5 C2B 98.6(11)
C8B C5 C2B 113.8(13)
C8 C5 C7B 83.1(15)
C6B C5 C7B 105.4(10)
C7 C5 C7B 40.7(7)
C3 C5 C7B 101.9(7)
C6 C5 C7B 115.5(12)
C8B C5 C7B 93.6(14)
C2B C5 C7B 136.6(7)
C5 C6 H6A 109.5
C5 C6 H6B 109.5
C5 C6 H6C 109.5
C5 C7 H7A 109.5
C5 C7 H7B 109.5
C5 C7 H7C 109.5
C5 C8 H8A 109.5
C5 C8 H8B 109.5
C5 C8 H8C 109.5
C11 C9 C10 125(2)
C11 C9 C12 106.3(12)
C10 C9 C12 104.4(19)
C11 C9 C2 108.6(9)
C10 C9 C2 106.4(16)
C12 C9 C2 104.0(12)
C14 C13 P1 117.8(3)
C14 C13 H13A 107.9
P1 C13 H13A 107.9
C14 C13 H13B 107.9
P1 C13 H13B 107.9
H13A C13 H13B 107.2
C15 C14 C13 112.1(4)
C15 C14 H14A 109.2
C13 C14 H14A 109.2
C15 C14 H14B 109.2
C13 C14 H14B 109.2
H14A C14 H14B 107.9
C14 C15 C16 113.9(4)
C14 C15 H15A 108.8
C16 C15 H15A 108.8
C14 C15 H15B 108.8
C16 C15 H15B 108.8
H15A C15 H15B 107.7
C15 C16 H16A 109.5
C15 C16 H16B 109.5
H16A C16 H16B 109.5
C15 C16 H16C 109.5
H16A C16 H16C 109.5
H16B C16 H16C 109.5
C18 C17 P1 115.9(3)
C18 C17 H17A 108.3
P1 C17 H17A 108.3
C18 C17 H17B 108.3
P1 C17 H17B 108.3
H17A C17 H17B 107.4
C19 C18 C17 111.7(4)
C19 C18 H18A 109.3
C17 C18 H18A 109.3
C19 C18 H18B 109.3
C17 C18 H18B 109.3
H18A C18 H18B 107.9
C20 C19 C18 118.8(7)
C20 C19 H19A 107.6
C18 C19 H19A 107.6
C20 C19 H19B 107.6
C18 C19 H19B 107.6
H19A C19 H19B 107.0
C19 C20 H20A 109.5
C19 C20 H20B 109.5
H20A C20 H20B 109.5
C19 C20 H20C 109.5
H20A C20 H20C 109.5
H20B C20 H20C 109.5
C22 C21 P1 113.0(4)
C22 C21 H21A 109.0
P1 C21 H21A 109.0
C22 C21 H21B 109.0
P1 C21 H21B 109.0
H21A C21 H21B 107.8
C23 C22 C21 115.3(6)
C23 C22 H22A 108.4
C21 C22 H22A 108.4
C23 C22 H22B 108.4
C21 C22 H22B 108.4
H22A C22 H22B 107.5
C22 C23 C24 111.4(8)
C22 C23 H23A 109.3
C24 C23 H23A 109.3
C22 C23 H23B 109.4
C24 C23 H23B 109.3
H23A C23 H23B 108.0
C23 C24 H24A 109.5
C23 C24 H24B 109.5
H24A C24 H24B 109.5
C23 C24 H24C 109.5
H24A C24 H24C 109.5
H24B C24 H24C 109.5
C26 C25 P1 124.0(5)
C26 C25 H25A 106.3
P1 C25 H25A 106.3
C26 C25 H25B 106.3
P1 C25 H25B 106.3
H25A C25 H25B 106.4
C25 C26 C27 117.6(7)
C25 C26 H26A 107.9
C27 C26 H26A 107.9
C25 C26 H26B 107.9
C27 C26 H26B 107.9
H26A C26 H26B 107.2
C28 C27 C28B 112.3(13)
C28 C27 C26 112.2(10)
C28B C27 C26 132.8(15)
C28 C27 H27A 109.2
C28B C27 H27A 69.5
C26 C27 H27A 109.2
C28 C27 H27B 109.2
C28B C27 H27B 39.9
C26 C27 H27B 109.2
H27A C27 H27B 107.9
C28 C27 H27C 32.8
C28B C27 H27C 105.0
C26 C27 H27C 103.7
H27A C27 H27C 138.6
H27B C27 H27C 83.5
C28 C27 H27D 72.4
C28B C27 H27D 103.9
C26 C27 H27D 103.7
H27A C27 H27D 43.2
H27B C27 H27D 142.9
H27C C27 H27D 105.2
C27 C28 H27C 48.1
C27 C28 H27D 43.0
H27C C28 H27D 91.1
C27 C28 H28A 109.5
H27C C28 H28A 61.4
H27D C28 H28A 152.3
C27 C28 H28B 109.5
H27C C28 H28B 123.6
H27D C28 H28B 87.3
C27 C28 H28C 109.5
H27C C28 H28C 126.3
H27D C28 H28C 83.9
O1B C1B O2B 123(3)
O1B C1B C2B 121(2)
O2B C1B C2B 116(3)
C1B C2B C3B 116.1(12)
C1B C2B C5 109.7(11)
C3B C2B C5 113.7(7)
C1B C2B H2B 105.4
C3B C2B H2B 105.5
C5 C2B H2B 105.5
C9B C3B C4B 108.8(11)
C9B C3B C2B 119.7(8)
C4B C3B C2B 116.4(9)
C9B C3B H3B 103.1
C4B C3B H3B 103.1
C2B C3B H3B 103.1
O4B C4B O3B 131(2)
O4B C4B C3B 118.3(19)
O3B C4B C3B 110.0(18)
C5 C6B H6B1 109.5
C5 C6B H6B2 109.5
H6B1 C6B H6B2 109.5
C5 C6B H6B3 109.5
H6B1 C6B H6B3 109.5
H6B2 C6B H6B3 109.5
C5 C7B H7B1 109.5
C5 C7B H7B2 109.5
H7B1 C7B H7B2 109.5
C5 C7B H7B3 109.5
H7B1 C7B H7B3 109.5
H7B2 C7B H7B3 109.5
C5 C8B H8B1 109.5
C5 C8B H8B2 109.5
H8B1 C8B H8B2 109.5
C5 C8B H8B3 109.5
H8B1 C8B H8B3 109.5
H8B2 C8B H8B3 109.5
C10B C9B C12B 103(2)
C10B C9B C3B 117.7(17)
C12B C9B C3B 112.1(10)
C10B C9B C11B 106.3(18)
C12B C9B C11B 107.4(13)
C3B C9B C11B 110.1(12)
C9B C10B H10D 109.5
C9B C10B H10E 109.5
H10D C10B H10E 109.5
C9B C10B H10F 109.5
H10D C10B H10F 109.5
H10E C10B H10F 109.5
C9B C11B H11D 109.5
C9B C11B H11E 109.5
H11D C11B H11E 109.5
C9B C11B H11F 109.5
H11D C11B H11F 109.5
H11E C11B H11F 109.5
C9B C12B H12D 109.5
C9B C12B H12E 109.5
H12D C12B H12E 109.5
C9B C12B H12F 109.5
H12D C12B H12F 109.5
H12E C12B H12F 109.5
C27 C28B H28D 109.5
C27 C28B H28E 109.5
H28D C28B H28E 109.5
C27 C28B H28F 109.5
H28D C28B H28F 109.5
H28E C28B H28F 109.5
C1 O2 H1O 112(5)
C4 O3 H1O 107(3)
C1B O2B H1O 115(5)
C4B O3B H1O 120(4)
C25 P1 C17 114.0(3)
C25 P1 C13 112.7(2)
C17 P1 C13 108.4(2)
C25 P1 C21 104.0(3)
C17 P1 C21 110.7(3)
C13 P1 C21 106.8(3)

loop_
_geom_bond_atom_site_label_1
_geom_bond_atom_site_label_2
_geom_bond_distance
C1 O2 1.23(6)
C1 O1 1.25(4)
C1 C2 1.52(3)
C2 C3 1.490(15)
C2 C9 1.677(19)
C2 H2 1.0000
C3 C5 1.529(13)
C3 C4 1.53(2)
C3 H3 1.0000
C4 O3 1.24(3)
C4 O4 1.27(4)
C5 C8 1.37(3)
C5 C6B 1.43(2)
C5 C7 1.466(10)
C5 C6 1.60(3)
C5 C8B 1.62(2)
C5 C2B 1.658(14)
C5 C7B 1.715(14)
C6 H6A 0.9800
C6 H6B 0.9800
C6 H6C 0.9800
C7 H7A 0.9800
C7 H7B 0.9800
C7 H7C 0.9800
C8 H8A 0.9800
C8 H8B 0.9800
C8 H8C 0.9800
C9 C11 1.467(18)
C9 C10 1.54(4)
C9 C12 1.572(19)
C10 H10A 0.9800
C10 H10B 0.9800
C10 H10C 0.9800
C11 H11A 0.9800
C11 H11B 0.9800
C11 H11C 0.9800
C12 H12A 0.9800
C12 H12B 0.9800
C12 H12C 0.9800
C13 C14 1.510(6)
C13 P1 1.806(4)
C13 H13A 0.9900
C13 H13B 0.9900
C14 C15 1.508(6)
C14 H14A 0.9900
C14 H14B 0.9900
C15 C16 1.521(7)
C15 H15A 0.9900
C15 H15B 0.9900
C16 H16A 0.9800
C16 H16B 0.9800
C16 H16C 0.9800
C17 C18 1.524(7)
C17 P1 1.797(5)
C17 H17A 0.9900
C17 H17B 0.9900
C18 C19 1.520(5)
C18 H18A 0.9900
C18 H18B 0.9900
C19 C20 1.381(9)
C19 H19A 0.9900
C19 H19B 0.9900
C20 H20A 0.9800
C20 H20B 0.9800
C20 H20C 0.9800
C21 C22 1.633(10)
C21 P1 1.816(6)
C21 H21A 0.9900
C21 H21B 0.9900
C22 C23 1.373(11)
C22 H22A 0.9900
C22 H22B 0.9900
C23 C24 1.410(10)
C23 H23A 0.9900
C23 H23B 0.9900
C24 H24A 0.9800
C24 H24B 0.9800
C24 H24C 0.9800
C25 C26 1.478(5)
C25 P1 1.743(5)
C25 H25A 0.9900
C25 H25B 0.9900
C26 C27 1.518(5)
C26 H26A 0.9900
C26 H26B 0.9900
C27 C28 1.286(17)
C27 C28B 1.49(3)
C27 H27A 0.9900
C27 H27B 0.9900
C27 H27C 0.9700
C27 H27D 0.9700
C28 H27C 0.7049
C28 H27D 1.3570
C28 H28A 0.9800
C28 H28B 0.9800
C28 H28C 0.9800
C1B O1B 1.19(4)
C1B O2B 1.35(6)
C1B C2B 1.54(3)
C2B C3B 1.567(14)
C2B H2B 1.0000
C3B C9B 1.51(2)
C3B C4B 1.54(2)
C3B H3B 1.0000
C4B O4B 1.19(3)
C4B O3B 1.35(3)
C6B H6B1 0.9800
C6B H6B2 0.9800
C6B H6B3 0.9800
C7B H7B1 0.9800
C7B H7B2 0.9800
C7B H7B3 0.9800
C8B H8B1 0.9800
C8B H8B2 0.9800
C8B H8B3 0.9800
C9B C10B 1.48(3)
C9B C12B 1.505(18)
C9B C11B 1.565(17)
C10B H10D 0.9800
C10B H10E 0.9800
C10B H10F 0.9800
C11B H11D 0.9800
C11B H11E 0.9800
C11B H11F 0.9800
C12B H12D 0.9800
C12B H12E 0.9800
C12B H12F 0.9800
C28B H28D 0.9800
C28B H28E 0.9800
C28B H28F 0.9800
O2 H1O 1.12(9)
O3 H1O 1.40(8)
O2B H1O 1.05(8)
O3B H1O 1.25(7)

loop_
_geom_torsion_atom_site_label_1
_geom_torsion_atom_site_label_2
_geom_torsion_atom_site_label_3
_geom_torsion_atom_site_label_4
_geom_torsion
O2 C1 C2 C3 -42(4)
O1 C1 C2 C3 133.6(19)
O2 C1 C2 C9 87(4)
O1 C1 C2 C9 -97(2)
C1 C2 C3 C5 -66.0(16)
C9 C2 C3 C5 167.5(7)
C1 C2 C3 C4 68.5(18)
C9 C2 C3 C4 -58.0(13)
C2 C3 C4 O3 -55(2)
C5 C3 C4 O3 73(2)
C2 C3 C4 O4 137.3(18)
C5 C3 C4 O4 -94.9(18)
C2 C3 C5 C8 111.0(15)
C4 C3 C5 C8 -20.1(18)
C2 C3 C5 C6B -46.2(13)
C4 C3 C5 C6B -177.2(15)
C2 C3 C5 C7 -127.4(8)
C4 C3 C5 C7 101.6(13)
C2 C3 C5 C6 -18.8(14)
C4 C3 C5 C6 -149.8(16)
C2 C3 C5 C8B 96.5(14)
C4 C3 C5 C8B -34.5(18)
C2 C3 C5 C2B -1.4(10)
C4 C3 C5 C2B -132.4(14)
C2 C3 C5 C7B -164.0(9)
C4 C3 C5 C7B 65.0(14)
C3 C2 C9 C11 -54.1(15)
C1 C2 C9 C11 173.7(18)
C3 C2 C9 C10 83(2)
C1 C2 C9 C10 -49(3)
C3 C2 C9 C12 -167.0(9)
C1 C2 C9 C12 60.8(17)
P1 C13 C14 C15 177.2(3)
C13 C14 C15 C16 -178.5(4)
P1 C17 C18 C19 -173.9(6)
C17 C18 C19 C20 177.2(9)
P1 C21 C22 C23 174.1(7)
C21 C22 C23 C24 174.8(7)
P1 C25 C26 C27 177.3(7)
C25 C26 C27 C28 67.6(14)
C25 C26 C27 C28B -91.8(19)
O1B C1B C2B C3B -135(2)
O2B C1B C2B C3B 46(3)
O1B C1B C2B C5 94(2)
O2B C1B C2B C5 -85(3)
C8 C5 C2B C1B 50.2(18)
C6B C5 C2B C1B -87.6(15)
C7 C5 C2B C1B -175.2(12)
C3 C5 C2B C1B 128.4(15)
C6 C5 C2B C1B -64.1(14)
C8B C5 C2B C1B 29.1(16)
C7B C5 C2B C1B 153.5(15)
C8 C5 C2B C3B -81.7(14)
C6B C5 C2B C3B 140.6(10)
C7 C5 C2B C3B 53.0(9)
C3 C5 C2B C3B -3.4(6)
C6 C5 C2B C3B 164.1(10)
C8B C5 C2B C3B -102.7(12)
C7B C5 C2B C3B 21.7(15)
C1B C2B C3B C9B 59.1(16)
C5 C2B C3B C9B -172.2(8)
C1B C2B C3B C4B -75.1(18)
C5 C2B C3B C4B 53.5(14)
C9B C3B C4B O4B 90(2)
C2B C3B C4B O4B -130.8(17)
C9B C3B C4B O3B -85.1(18)
C2B C3B C4B O3B 54(2)
C4B C3B C9B C10B 65(2)
C2B C3B C9B C10B -73(2)
C4B C3B C9B C12B -53.7(14)
C2B C3B C9B C12B 168.9(9)
C4B C3B C9B C11B -173.3(12)
C2B C3B C9B C11B 49.4(14)
C26 C25 P1 C17 69.7(9)
C26 C25 P1 C13 -54.4(9)
C26 C25 P1 C21 -169.7(8)
C18 C17 P1 C25 63.6(5)
C18 C17 P1 C13 -170.0(4)
C18 C17 P1 C21 -53.3(5)
C14 C13 P1 C25 74.8(4)
C14 C13 P1 C17 -52.4(4)
C14 C13 P1 C21 -171.7(3)
C22 C21 P1 C25 -174.3(5)
C22 C21 P1 C17 -51.4(5)
C22 C21 P1 C13 66.3(5)
